data_2004694
loop_
_publ_author_name
'Tzou, J.-R.'
'Huang, A.'
'Fleming, F. F.'
'Norman, R. E.'
'Chang, S.-C.'

_publ_contact_author
;
Richard E. Norman
Department of Chemistry and Biochemistry
Duquesne University
Pittsburgh, PA 15282  USA
;
_publ_section_title
;
 1-Cyanomethyl-6,7,8-trioxabicyclo[3.2.1]octane
;
_journal_issue 4
_journal_name_full 'Acta Crystallographica Section C'
_journal_page_first 1012
_journal_page_last 1014
_journal_paper_doi 10.1107/S0108270195014004
_journal_volume 52
_journal_year 1996
_chemical_formula_iupac 'C7 H9 N O3'
_chemical_formula_sum 'C7 H9 N O3'
_chemical_formula_weight 155.15
_space_group_IT_number 14
_symmetry_cell_setting monoclinic
_symmetry_space_group_name_Hall '-P 2ybc'
_symmetry_space_group_name_H-M 'P 1 21/c 1'
_audit_creation_method 'from TEXRAY.INF file'
_cell_angle_alpha 90
_cell_angle_beta 92.473(8)
_cell_angle_gamma 90
_cell_formula_units_Z 4
_cell_length_a 5.8867(8)
_cell_length_b 7.023(1)
_cell_length_c 17.9952(7)
_cell_measurement_reflns_used 25
_cell_measurement_temperature 294.2
_cell_measurement_theta_max 23.05
_cell_measurement_theta_min 20.06
_cell_volume 743.27(15)
_computing_cell_refinement 'MSC/AFC Diffractometer Control Software'
_computing_data_collection
;MSC/AFC Diffractometer Control Software (Molecular Structure Corporation,
 1992)
;
_computing_data_reduction 'TEXSAN (Molecular Structure Corporation, 1992)'
_computing_publication_material TEXSAN
_computing_structure_refinement TEXSAN
_computing_structure_solution 'SIR92 (Altomare et al., 1994)'
_diffrn_ambient_temperature 294.2
_diffrn_measurement_device AFC7R
_diffrn_measurement_method '\w/2\q scans'
_diffrn_radiation_monochromator graphite
_diffrn_radiation_source 'X-ray tube'
_diffrn_radiation_type MoK\a
_diffrn_radiation_wavelength 0.7107
_diffrn_reflns_av_R_equivalents 0.0642
_diffrn_reflns_limit_h_max 7
_diffrn_reflns_limit_h_min 0
_diffrn_reflns_limit_k_max 9
_diffrn_reflns_limit_k_min 0
_diffrn_reflns_limit_l_max 23
_diffrn_reflns_limit_l_min -23
_diffrn_reflns_number 2028
_diffrn_reflns_theta_max 27.50
_diffrn_reflns_theta_min 2.265
_diffrn_standards_decay_% -9.41
_diffrn_standards_interval_count 150
_diffrn_standards_number 3
_exptl_absorpt_coefficient_mu 0.109
_exptl_absorpt_correction_T_max 0.999
_exptl_absorpt_correction_T_min 0.962
_exptl_absorpt_correction_type '\y scans (TEXSAN; Molecular Structure Corporation, 1992)'
_exptl_absorpt_process_details psi-scan
_exptl_crystal_colour colorless
_exptl_crystal_density_diffrn 1.386
_exptl_crystal_description rhomboids
_exptl_crystal_F_000 328.00
_exptl_crystal_size_max 0.55
_exptl_crystal_size_mid 0.40
_exptl_crystal_size_min 0.20
_refine_diff_density_max 0.20
_refine_diff_density_min -0.15
_refine_ls_extinction_method none
_refine_ls_goodness_of_fit_obs 1.913
_refine_ls_hydrogen_treatment noref
_refine_ls_matrix_type full
_refine_ls_number_parameters 100
_refine_ls_number_reflns 1095
_refine_ls_number_restraints 0
_refine_ls_R_factor_obs 0.0370
_refine_ls_shift/esd_max 0.0072
_refine_ls_structure_factor_coef F
_refine_ls_weighting_scheme
;calc w = 4F^2^/[\s^2^(F^2^)]
[\s^2^(F^2^) = S^2^(C+R^2^B)+(0.040F^2^)^2^/Lp^2^], where S = scan rate, C =
totalintegrated peak count, R = ratio of scan to background counting times,
B = total background count, Lp = Lorentz-polariztion factor
;
_refine_ls_wR_factor_obs 0.0424
_reflns_number_observed 1095
_reflns_number_total 1853
_reflns_observed_criterion I>3.00\s(I)
_cod_data_source_file bk1178.cif
_cod_data_source_block Ozo
_cod_original_cell_volume 743.20(10)
_cod_original_sg_symbol_H-M 'P 21/c'
_cod_database_code 2004694

loop_
_symmetry_equiv_pos_as_xyz
'   +x,   +y,   +z'
'   -x,1/2+y,1/2-z'
'   -x,   -y,   -z'
'   +x,1/2-y,1/2+z'

loop_
_atom_site_aniso_label
_atom_site_aniso_U_11
_atom_site_aniso_U_22
_atom_site_aniso_U_33
_atom_site_aniso_U_12
_atom_site_aniso_U_13
_atom_site_aniso_U_23
O(1) 0.0524(7) 0.0444(7) 0.0331(6) -0.0008(6) -0.0034(5) 0.0022(5)
O(2) 0.0402(7) 0.0719(9) 0.0542(8) 0.0077(6) 0.0043(5) -0.0152(7)
O(3) 0.0402(7) 0.0599(8) 0.0416(7) 0.0115(6) -0.0039(5) -0.0022(6)
N(1) 0.0840(10) 0.0860(10) 0.0740(10) -0.0310(10) 0.0120(10) -0.0190(10)
C(1) 0.0660(10) 0.0550(10) 0.0400(10) -0.0060(10) 0.0012(9) -0.0092(9)
C(2) 0.0510(10) 0.0530(10) 0.0410(10) 0.0028(9) 0.0023(8) -0.0040(9)
C(3) 0.0344(8) 0.0452(10) 0.0349(9) 0.0047(7) 0.0009(6) 0.0034(8)
C(4) 0.0411(9) 0.0580(10) 0.0540(10) -0.0023(9) 0.0105(8) 0.0043(10)
C(5) 0.0470(10) 0.0510(10) 0.076(2) -0.0119(9) 0.0063(9) -0.0010(10)
C(6) 0.0470(10) 0.0530(10) 0.0600(10) -0.0012(9) -0.0057(8) -0.0117(10)
C(7) 0.0472(10) 0.0560(10) 0.0371(10) -0.0005(9) 0.0004(7) -0.0043(9)

loop_
_atom_site_label
_atom_site_fract_x
_atom_site_fract_y
_atom_site_fract_z
_atom_site_U_iso_or_equiv
_atom_site_thermal_displace_type
_atom_site_calc_flag
_atom_site_calc_attached_atom
O(1) 0.1941(2) -0.1448(2) 0.68535(6) 0.0435(3) Uani d .
O(2) -0.0589(2) 0.0916(2) 0.68345(7) 0.0554(4) Uani d .
O(3) -0.0157(2) 0.0357(2) 0.60615(6) 0.0474(4) Uani d .
N(1) -0.2140(4) -0.4225(3) 0.5738(1) 0.0811(7) Uani d .
C(1) -0.0464(4) -0.3452(3) 0.5674(1) 0.0540(6) Uani d .
C(2) 0.1650(3) -0.2412(3) 0.5580(1) 0.0483(5) Uani d .
C(3) 0.1907(3) -0.0758(2) 0.61182(9) 0.0382(4) Uani d .
C(4) 0.3927(3) 0.0512(3) 0.6000(1) 0.0509(5) Uani d .
C(5) 0.3898(3) 0.2202(3) 0.6529(1) 0.0580(6) Uani d .
C(6) 0.3273(3) 0.1604(3) 0.7298(1) 0.0537(6) Uani d .
C(7) 0.1349(3) 0.0195(3) 0.72563(10) 0.0467(5) Uani d .
H(7) 0.0909 -0.0168 0.7756 0.0572 Uiso calc C(7)
H(21) 0.2892 -0.3258 0.5662 0.0588 Uiso calc C(2)
H(22) 0.1659 -0.1934 0.5084 0.0588 Uiso calc C(2)
H(41) 0.5283 -0.0211 0.6092 0.0613 Uiso calc C(4)
H(42) 0.3871 0.0942 0.5500 0.0613 Uiso calc C(4)
H(51) 0.5369 0.2761 0.6556 0.0713 Uiso calc C(5)
H(52) 0.2823 0.3104 0.6338 0.0713 Uiso calc C(5)
H(61) 0.4554 0.1045 0.7545 0.0668 Uiso calc C(6)
H(62) 0.2813 0.2701 0.7561 0.0668 Uiso calc C(6)

loop_
_atom_type_symbol
_atom_type_scat_dispersion_real
_atom_type_scat_dispersion_imag
_atom_type_scat_source
C 0.003 0.002 'International Tables'
H 0.000 0.000 'International Tables'
O 0.011 0.006 'International Tables'
N 0.006 0.003 'International Tables'

loop_
_geom_angle_atom_site_label_1
_geom_angle_atom_site_label_2
_geom_angle_atom_site_label_3
_geom_angle
_geom_angle_publ_flag
C(3) O(1) C(7) 102.00(10) yes
O(3) O(2) C(7) 103.80(10) yes
O(2) O(3) C(3) 104.80(10) yes
N(1) C(1) C(2) 178.3(2) yes
C(1) C(2) C(3) 111.90(10) yes
C(1) C(2) H(21) 108.9 no
C(1) C(2) H(22) 108.9 no
C(3) C(2) H(21) 109.0 no
C(3) C(2) H(22) 108.9 no
H(21) C(2) H(22) 109.3 no
O(1) C(3) O(3) 103.30(10) yes
O(1) C(3) C(2) 109.50(10) yes
O(1) C(3) C(4) 110.90(10) yes
O(3) C(3) C(2) 108.00(10) yes
O(3) C(3) C(4) 109.60(10) yes
C(2) C(3) C(4) 114.90(10) yes
C(3) C(4) C(5) 110.00(10) yes
C(3) C(4) H(41) 108.6 no
C(3) C(4) H(42) 109.1 no
C(5) C(4) H(41) 109.7 no
C(5) C(4) H(42) 110.2 no
H(41) C(4) H(42) 109.2 no
C(4) C(5) C(6) 111.5(2) yes
C(4) C(5) H(51) 108.7 no
C(4) C(5) H(52) 108.6 no
C(6) C(5) H(51) 109.0 no
C(6) C(5) H(52) 109.4 no
H(51) C(5) H(52) 109.6 no
C(5) C(6) C(7) 110.5(2) yes
C(5) C(6) H(61) 109.0 no
C(5) C(6) H(62) 108.5 no
C(7) C(6) H(61) 109.6 no
C(7) C(6) H(62) 109.2 no
H(61) C(6) H(62) 110.1 no
O(1) C(7) O(2) 103.00(10) yes
O(1) C(7) C(6) 111.10(10) yes
O(1) C(7) H(7) 109.8 no
O(2) C(7) C(6) 112.0(2) yes
O(2) C(7) H(7) 110.0 no
C(6) C(7) H(7) 110.7 no

loop_
_geom_bond_atom_site_label_1
_geom_bond_atom_site_label_2
_geom_bond_distance
_geom_bond_publ_flag
O(1) C(3) 1.408(2) yes
O(1) C(7) 1.414(2) yes
O(2) O(3) 1.478(2) yes
O(2) C(7) 1.435(2) yes
O(3) C(3) 1.445(2) yes
N(1) C(1) 1.136(2) yes
C(1) C(2) 1.459(3) yes
C(2) C(3) 1.515(2) yes
C(2) H(21) 0.95 no
C(2) H(22) 0.95 no
C(3) C(4) 1.509(2) yes
C(4) C(5) 1.522(3) yes
C(4) H(41) 0.95 no
C(4) H(42) 0.95 no
C(5) C(6) 1.508(3) yes
C(5) H(51) 0.95 no
C(5) H(52) 0.95 no
C(6) C(7) 1.503(3) yes
C(6) H(61) 0.95 no
C(6) H(62) 0.95 no
C(7) H(7) 0.98 no
